data_4505602
loop_
_publ_author_name
'Thu\'ery, Pierre'

_publ_section_title
;
 Lanthanide Ion Complexes with 2-, 3-, or 4-Sulfobenzoate and
 Cucurbit[6]uril
;
_journal_issue 3
_journal_name_full 'Crystal Growth &amp; Design'
_journal_page_first 1632
_journal_paper_doi 10.1021/cg2016808
_journal_volume 12
_journal_year 2012
_chemical_formula_sum 'C50 H74 La2 N26 O43 S2'
_chemical_formula_weight 2069.29
_space_group_IT_number 14
_symmetry_cell_setting monoclinic
_symmetry_space_group_name_Hall '-P 2yn'
_symmetry_space_group_name_H-M 'P 1 21/n 1'
_atom_sites_solution_hydrogens geom
_atom_sites_solution_primary direct
_atom_sites_solution_secondary difmap
_audit_creation_method SHELXL-97
_cell_angle_alpha 90.00
_cell_angle_beta 114.182(2)
_cell_angle_gamma 90.00
_cell_formula_units_Z 2
_cell_length_a 15.1305(5)
_cell_length_b 17.3114(6)
_cell_length_c 15.8534(5)
_cell_measurement_reflns_used 135165
_cell_measurement_temperature 150(2)
_cell_measurement_theta_max 30.51
_cell_measurement_theta_min 2.69
_cell_volume 3788.1(2)
_computing_cell_refinement 'HKL2000 (Otwinowski & Minor, 1997)'
_computing_data_collection 'COLLECT (Nonius, 1998)'
_computing_data_reduction 'HKL2000 (Otwinowski & Minor, 1997)'
_computing_molecular_graphics 'SHELXTL (Sheldrick, 2008)'
_computing_publication_material 'SHELXTL (Sheldrick, 2008); PLATON (Spek, 2003)'
_computing_structure_refinement 'SHELXL-97 (Sheldrick, 2008)'
_computing_structure_solution 'SHELXS-97 (Sheldrick, 2008)'
_diffrn_ambient_temperature 150(2)
_diffrn_measured_fraction_theta_full 0.998
_diffrn_measured_fraction_theta_max 0.998
_diffrn_measurement_device_type 'Nonius Kappa-CCD area-detector diffractometer'
_diffrn_measurement_method 'two \f and six \w scans with 2\% steps (466 frames)'
_diffrn_radiation_monochromator graphite
_diffrn_radiation_source 'fine-focus sealed tube'
_diffrn_radiation_type MoK\a
_diffrn_radiation_wavelength 0.71073
_diffrn_reflns_av_R_equivalents 0.0342
_diffrn_reflns_av_sigmaI/netI 0.0466
_diffrn_reflns_limit_h_max 21
_diffrn_reflns_limit_h_min -21
_diffrn_reflns_limit_k_max 24
_diffrn_reflns_limit_k_min -24
_diffrn_reflns_limit_l_max 22
_diffrn_reflns_limit_l_min -22
_diffrn_reflns_number 135165
_diffrn_reflns_theta_full 30.51
_diffrn_reflns_theta_max 30.51
_diffrn_reflns_theta_min 2.69
_diffrn_standards_decay_% 0
_diffrn_standards_interval_time 0
_diffrn_standards_number 0
_exptl_absorpt_coefficient_mu 1.288
_exptl_absorpt_correction_T_max 0.846
_exptl_absorpt_correction_T_min 0.691
_exptl_absorpt_correction_type multi-scan
_exptl_absorpt_process_details 'SCALEPACK (Otwinowski & Minor, 1997)'
_exptl_crystal_colour colourless
_exptl_crystal_density_diffrn 1.814
_exptl_crystal_density_method 'not measured'
_exptl_crystal_description irregular
_exptl_crystal_F_000 2092
_exptl_crystal_size_max 0.15
_exptl_crystal_size_mid 0.15
_exptl_crystal_size_min 0.13
_refine_diff_density_max 1.872
_refine_diff_density_min -1.297
_refine_diff_density_rms 0.139
_refine_ls_extinction_method none
_refine_ls_goodness_of_fit_ref 1.040
_refine_ls_hydrogen_treatment constr
_refine_ls_matrix_type full
_refine_ls_number_parameters 604
_refine_ls_number_reflns 11548
_refine_ls_number_restraints 18
_refine_ls_restrained_S_all 1.042
_refine_ls_R_factor_all 0.0551
_refine_ls_R_factor_gt 0.0385
_refine_ls_shift/su_max 0.001
_refine_ls_shift/su_mean 0.000
_refine_ls_structure_factor_coef Fsqd
_refine_ls_weighting_details 'calc w=1/[\s^2^(Fo^2^)+(0.0706P)^2^] where P=(Fo^2^+2Fc^2^)/3'
_refine_ls_weighting_scheme calc
_refine_ls_wR_factor_gt 0.1068
_refine_ls_wR_factor_ref 0.1129
_reflns_number_gt 9045
_reflns_number_total 11548
_reflns_threshold_expression >2sigma(I)
_cod_data_source_file cg2016808_si_002.cif
_cod_data_source_block 1
_cod_original_sg_symbol_H-M 'P 21/n'
_cod_database_code 4505602

loop_
_symmetry_equiv_pos_as_xyz
'x, y, z'
'-x+1/2, y+1/2, -z+1/2'
'-x, -y, -z'
'x-1/2, -y-1/2, z-1/2'

loop_
_atom_site_label
_atom_site_type_symbol
_atom_site_fract_x
_atom_site_fract_y
_atom_site_fract_z
_atom_site_U_iso_or_equiv
_atom_site_adp_type
_atom_site_occupancy
_atom_site_symmetry_multiplicity
_atom_site_calc_flag
_atom_site_refinement_flags
La La 0.906994(9) 0.952550(8) 0.571869(10) 0.02034(6) Uani 1 1 d .
S1 S 0.98425(5) 0.76248(4) 0.49706(5) 0.02562(14) Uani 1 1 d .
O1 O 0.96423(13) 0.93993(10) 0.44261(12) 0.0231(4) Uani 1 1 d .
O2 O 1.00307(14) 0.92999(11) 0.32366(13) 0.0271(4) Uani 1 1 d .
O3 O 0.95352(13) 0.81284(11) 0.55434(13) 0.0268(4) Uani 1 1 d .
O4 O 0.98245(16) 0.68206(12) 0.52206(15) 0.0368(5) Uani 1 1 d .
O5 O 1.07603(13) 0.78606(12) 0.49680(13) 0.0301(4) Uani 1 1 d .
O6 O 0.75528(12) 0.91220(11) 0.43558(12) 0.0255(4) Uani 1 1 d .
O7 O 0.34047(13) 0.79896(12) 0.29663(14) 0.0330(4) Uani 1 1 d .
O8 O 0.80137(13) 0.86713(11) 0.62966(13) 0.0265(4) Uani 1 1 d .
O9 O 0.38567(13) 0.74659(12) 0.51706(15) 0.0349(5) Uani 1 1 d .
O10 O 0.74887(14) 1.01988(12) 0.77584(14) 0.0308(4) Uani 1 1 d .
O11 O 0.34480(13) 0.88982(12) 0.63888(14) 0.0329(4) Uani 1 1 d .
O12 O 1.09547(14) 0.92976(13) 0.68091(15) 0.0337(4) Uani 1 1 d .
O13 O 0.99591(16) 0.91349(13) 0.74674(14) 0.0381(5) Uani 1 1 d .
O14 O 1.1517(2) 0.91704(16) 0.83173(17) 0.0624(8) Uani 1 1 d .
O15 O 0.83461(13) 1.06601(11) 0.47032(13) 0.0269(4) Uani 1 1 d .
H15A H 0.8551 1.1065 0.4627 0.032 Uiso 1 1 d R
H15B H 0.7717 1.0741 0.4301 0.032 Uiso 1 1 d R
O16 O 0.79520(18) 1.02953(13) 0.62529(17) 0.0406(5) Uani 1 1 d .
H16A H 0.7746 1.0229 0.6703 0.049 Uiso 1 1 d R
H16B H 0.7918 1.0742 0.6142 0.049 Uiso 1 1 d R
O17 O 0.79789(15) 1.18974(13) 0.60511(14) 0.0372(5) Uani 1 1 d .
H17A H 0.8239 1.1893 0.5593 0.045 Uiso 1 1 d R
H17B H 0.7380 1.1955 0.5767 0.045 Uiso 1 1 d R
O18 O 0.2862(2) 0.60140(17) 0.4926(2) 0.0644(8) Uani 1 1 d .
H18A H 0.3185 0.6400 0.5158 0.077 Uiso 1 1 d R
H18B H 0.3192 0.5630 0.4817 0.077 Uiso 1 1 d R
O19 O 1.0541(4) 0.9269(6) 0.1558(7) 0.0412(16) Uani 0.50 1 d P
O20 O 1.0129(6) 0.9225(6) 0.1409(8) 0.064(2) Uani 0.50 1 d P
O21 O 0.9978(4) 0.5298(3) 0.5050(4) 0.0462(11) Uani 0.50 1 d P
O22 O 0.4234(6) 0.4910(5) 0.4906(5) 0.0323(17) Uani 0.25 1 d P
O23 O 0.3242(8) 0.4465(5) 0.4971(6) 0.042(2) Uani 0.25 1 d PU
O24 O 1.1902(4) 0.5047(3) 0.5627(4) 0.0587(14) Uani 0.50 1 d P
O25 O 1.1396(4) 0.5826(3) 0.5499(3) 0.0559(13) Uani 0.50 1 d P
O26 O 0.5682(6) 1.0278(6) 0.5319(6) 0.040(2) Uani 0.25 1 d PU
O27 O 0.5962(7) 0.9655(7) 0.5014(7) 0.059(3) Uani 0.25 1 d PU
N1 N 0.61651(15) 0.89653(13) 0.30371(15) 0.0252(4) Uani 1 1 d .
N2 N 0.66695(15) 0.79933(13) 0.40278(15) 0.0247(4) Uani 1 1 d .
N3 N 0.49860(15) 0.75659(14) 0.35019(16) 0.0285(5) Uani 1 1 d .
N4 N 0.44922(15) 0.84765(14) 0.24241(16) 0.0284(5) Uani 1 1 d .
N5 N 0.70461(15) 0.76109(13) 0.56109(16) 0.0259(5) Uani 1 1 d .
N6 N 0.69288(15) 0.81489(13) 0.68325(15) 0.0246(4) Uani 1 1 d .
N7 N 0.53190(15) 0.76104(14) 0.64380(16) 0.0276(5) Uani 1 1 d .
N8 N 0.53303(15) 0.72581(14) 0.50889(16) 0.0276(5) Uani 1 1 d .
N9 N 0.65868(15) 0.91210(14) 0.77444(16) 0.0265(5) Uani 1 1 d .
N10 N 0.61625(16) 1.02542(15) 0.81319(17) 0.0293(5) Uani 1 1 d .
N11 N 0.45010(16) 0.97600(15) 0.74510(16) 0.0277(5) Uani 1 1 d .
N12 N 0.49862(15) 0.85581(14) 0.73892(16) 0.0277(5) Uani 1 1 d .
N13 N 1.08247(19) 0.92086(15) 0.75392(18) 0.0369(6) Uani 1 1 d .
C1 C 0.95614(17) 0.90699(15) 0.36828(16) 0.0225(5) Uani 1 1 d .
C2 C 0.88859(17) 0.83997(16) 0.33116(17) 0.0237(5) Uani 1 1 d .
C3 C 0.89532(18) 0.77235(16) 0.38162(19) 0.0265(5) Uani 1 1 d .
C4 C 0.8333(2) 0.71066(18) 0.3400(2) 0.0347(7) Uani 1 1 d .
H4 H 0.8394 0.6650 0.3728 0.042 Uiso 1 1 calc R
C5 C 0.7633(2) 0.7165(2) 0.2511(2) 0.0426(8) Uani 1 1 d .
H5 H 0.7221 0.6751 0.2242 0.051 Uiso 1 1 calc R
C6 C 0.7545(2) 0.7842(2) 0.2018(2) 0.0386(7) Uani 1 1 d .
H6 H 0.7064 0.7887 0.1422 0.046 Uiso 1 1 calc R
C7 C 0.81719(19) 0.84573(19) 0.24111(19) 0.0315(6) Uani 1 1 d .
H7 H 0.8116 0.8908 0.2073 0.038 Uiso 1 1 calc R
C8 C 0.68536(17) 0.87310(15) 0.38562(18) 0.0228(5) Uani 1 1 d .
C9 C 0.54819(18) 0.83373(16) 0.25635(18) 0.0264(5) Uani 1 1 d .
H9 H 0.5528 0.8186 0.1987 0.032 Uiso 1 1 calc R
C10 C 0.58120(18) 0.76765(16) 0.32860(19) 0.0260(5) Uani 1 1 d .
H10 H 0.5965 0.7206 0.3029 0.031 Uiso 1 1 calc R
C11 C 0.42115(19) 0.80126(16) 0.29788(18) 0.0269(5) Uani 1 1 d .
C12 C 0.72908(18) 0.75537(15) 0.48296(18) 0.0246(5) Uani 1 1 d .
H12A H 0.7265 0.7014 0.4655 0.029 Uiso 1 1 calc R
H12B H 0.7953 0.7728 0.5014 0.029 Uiso 1 1 calc R
C13 C 0.49352(19) 0.69904(17) 0.4146(2) 0.0307(6) Uani 1 1 d .
H13A H 0.4264 0.6844 0.3968 0.037 Uiso 1 1 calc R
H13B H 0.5286 0.6533 0.4106 0.037 Uiso 1 1 calc R
C14 C 0.73818(18) 0.81959(16) 0.62475(18) 0.0251(5) Uani 1 1 d .
C15 C 0.63219(18) 0.71342(16) 0.57490(19) 0.0270(5) Uani 1 1 d .
H15 H 0.6497 0.6586 0.5802 0.032 Uiso 1 1 calc R
C16 C 0.63325(17) 0.74554(16) 0.66662(19) 0.0255(5) Uani 1 1 d .
H16 H 0.6604 0.7083 0.7173 0.031 Uiso 1 1 calc R
C17 C 0.47467(19) 0.74531(16) 0.5519(2) 0.0289(6) Uani 1 1 d .
C18 C 0.72765(17) 0.85596(17) 0.77040(18) 0.0264(5) Uani 1 1 d .
H18C H 0.7416 0.8190 0.8202 0.032 Uiso 1 1 calc R
H18D H 0.7876 0.8821 0.7797 0.032 Uiso 1 1 calc R
C19 C 0.49311(19) 0.77551(17) 0.7107(2) 0.0289(6) Uani 1 1 d .
H19A H 0.5279 0.7441 0.7650 0.035 Uiso 1 1 calc R
H19B H 0.4258 0.7594 0.6853 0.035 Uiso 1 1 calc R
C20 C 0.68127(19) 0.98830(17) 0.78604(18) 0.0276(6) Uani 1 1 d .
C21 C 0.58384(18) 0.89222(17) 0.80725(18) 0.0273(6) Uani 1 1 d .
H21 H 0.6105 0.8627 0.8650 0.033 Uiso 1 1 calc R
C22 C 0.54634(19) 0.97179(18) 0.82059(19) 0.0278(5) Uani 1 1 d .
H22 H 0.5431 0.9757 0.8809 0.033 Uiso 1 1 calc R
C23 C 0.42328(18) 0.90620(17) 0.70045(18) 0.0264(5) Uani 1 1 d .
C24 C 0.61897(19) 1.10673(17) 0.83183(18) 0.0300(6) Uani 1 1 d .
H24A H 0.6838 1.1257 0.8456 0.036 Uiso 1 1 calc R
H24B H 0.6065 1.1144 0.8866 0.036 Uiso 1 1 calc R
C25 C 0.37791(19) 1.03269(17) 0.7414(2) 0.0275(6) Uani 1 1 d .
H25A H 0.3140 1.0104 0.7089 0.033 Uiso 1 1 calc R
H25B H 0.3858 1.0443 0.8039 0.033 Uiso 1 1 calc R

loop_
_atom_site_aniso_label
_atom_site_aniso_U_11
_atom_site_aniso_U_22
_atom_site_aniso_U_33
_atom_site_aniso_U_23
_atom_site_aniso_U_13
_atom_site_aniso_U_12
La 0.01667(8) 0.02078(9) 0.02355(8) 0.00012(5) 0.00823(6) -0.00037(5)
S1 0.0239(3) 0.0217(3) 0.0338(3) 0.0013(3) 0.0143(3) 0.0005(2)
O1 0.0208(9) 0.0242(9) 0.0236(9) -0.0036(7) 0.0084(7) -0.0007(7)
O2 0.0276(10) 0.0256(9) 0.0286(9) -0.0019(8) 0.0122(8) -0.0026(8)
O3 0.0245(9) 0.0244(9) 0.0326(10) -0.0022(8) 0.0128(8) 0.0013(7)
O4 0.0478(13) 0.0221(10) 0.0469(12) 0.0011(9) 0.0261(11) -0.0020(9)
O5 0.0216(9) 0.0331(11) 0.0373(10) 0.0051(8) 0.0138(8) 0.0025(8)
O6 0.0188(8) 0.0249(10) 0.0293(9) -0.0002(8) 0.0063(7) -0.0019(7)
O7 0.0196(9) 0.0361(11) 0.0426(11) -0.0016(9) 0.0122(8) -0.0035(8)
O8 0.0212(9) 0.0258(10) 0.0331(10) 0.0016(8) 0.0119(8) -0.0054(7)
O9 0.0175(9) 0.0391(12) 0.0424(11) 0.0002(9) 0.0066(8) 0.0005(8)
O10 0.0230(9) 0.0347(11) 0.0350(10) -0.0022(9) 0.0121(8) -0.0017(8)
O11 0.0189(9) 0.0333(11) 0.0392(11) 0.0024(9) 0.0045(8) 0.0010(8)
O12 0.0275(10) 0.0307(11) 0.0396(11) 0.0064(9) 0.0102(9) 0.0059(9)
O13 0.0397(12) 0.0393(12) 0.0336(11) 0.0083(9) 0.0131(9) -0.0017(10)
O14 0.0554(16) 0.0495(16) 0.0460(14) -0.0022(12) -0.0161(12) 0.0083(13)
O15 0.0186(9) 0.0242(9) 0.0346(10) 0.0059(8) 0.0075(8) 0.0014(7)
O16 0.0533(14) 0.0279(11) 0.0601(15) 0.0028(10) 0.0431(13) 0.0044(10)
O17 0.0285(10) 0.0427(13) 0.0399(11) -0.0007(10) 0.0133(9) 0.0076(9)
O18 0.0638(18) 0.0514(17) 0.0754(19) 0.0039(15) 0.0260(16) -0.0080(14)
O19 0.026(3) 0.047(3) 0.053(4) -0.013(3) 0.019(3) -0.004(3)
O20 0.082(6) 0.048(4) 0.072(6) -0.006(4) 0.042(6) 0.002(6)
O21 0.059(3) 0.035(2) 0.053(3) -0.003(2) 0.032(3) -0.004(3)
O22 0.027(4) 0.037(5) 0.031(4) -0.010(3) 0.011(3) 0.002(3)
O23 0.070(6) 0.024(4) 0.024(4) -0.002(3) 0.012(4) 0.021(4)
O24 0.039(3) 0.060(4) 0.066(3) 0.021(3) 0.009(3) 0.006(2)
O25 0.053(3) 0.065(4) 0.046(3) -0.005(3) 0.017(2) 0.015(3)
O26 0.035(4) 0.060(5) 0.025(4) 0.007(4) 0.013(3) 0.031(4)
O27 0.037(5) 0.105(7) 0.036(5) 0.008(5) 0.016(4) 0.018(5)
N1 0.0194(10) 0.0291(12) 0.0253(10) -0.0016(9) 0.0073(9) -0.0020(9)
N2 0.0185(10) 0.0240(11) 0.0288(11) -0.0030(9) 0.0067(9) -0.0011(8)
N3 0.0180(10) 0.0325(13) 0.0349(12) -0.0017(10) 0.0107(9) -0.0027(9)
N4 0.0170(10) 0.0328(13) 0.0322(12) -0.0017(10) 0.0067(9) 0.0009(9)
N5 0.0200(10) 0.0248(11) 0.0330(11) -0.0005(9) 0.0109(9) -0.0035(9)
N6 0.0173(10) 0.0261(12) 0.0299(11) 0.0028(9) 0.0090(9) -0.0019(8)
N7 0.0170(10) 0.0301(12) 0.0338(12) 0.0022(10) 0.0086(9) -0.0013(9)
N8 0.0153(10) 0.0330(13) 0.0313(11) -0.0003(10) 0.0065(9) -0.0005(9)
N9 0.0199(10) 0.0280(12) 0.0339(12) 0.0037(10) 0.0133(9) 0.0015(9)
N10 0.0222(11) 0.0330(13) 0.0338(12) -0.0023(10) 0.0127(10) -0.0005(10)
N11 0.0164(10) 0.0327(12) 0.0312(12) 0.0027(10) 0.0069(9) 0.0017(9)
N12 0.0166(10) 0.0302(12) 0.0348(12) 0.0042(10) 0.0091(9) 0.0015(9)
N13 0.0385(14) 0.0245(13) 0.0354(13) -0.0003(10) 0.0028(11) 0.0024(11)
C1 0.0182(11) 0.0230(12) 0.0233(11) 0.0010(10) 0.0053(10) 0.0040(9)
C2 0.0170(11) 0.0279(14) 0.0270(12) -0.0077(10) 0.0097(10) 0.0004(10)
C3 0.0211(12) 0.0281(14) 0.0329(13) -0.0074(11) 0.0137(11) -0.0023(10)
C4 0.0342(15) 0.0345(16) 0.0454(17) -0.0162(13) 0.0264(14) -0.0124(13)
C5 0.0335(16) 0.052(2) 0.0500(18) -0.0283(16) 0.0250(15) -0.0228(15)
C6 0.0209(13) 0.059(2) 0.0347(15) -0.0198(15) 0.0097(12) -0.0039(13)
C7 0.0216(12) 0.0413(17) 0.0293(13) -0.0079(12) 0.0080(11) 0.0002(12)
C8 0.0181(11) 0.0247(13) 0.0279(12) -0.0023(10) 0.0116(10) -0.0016(9)
C9 0.0198(12) 0.0303(14) 0.0284(13) -0.0064(11) 0.0091(10) -0.0018(10)
C10 0.0183(11) 0.0257(13) 0.0331(13) -0.0072(11) 0.0096(10) -0.0043(10)
C11 0.0214(12) 0.0276(14) 0.0300(13) -0.0100(11) 0.0086(10) -0.0036(10)
C12 0.0173(11) 0.0233(13) 0.0338(13) -0.0011(10) 0.0112(10) 0.0003(10)
C13 0.0209(12) 0.0277(14) 0.0409(15) -0.0044(12) 0.0103(11) -0.0065(11)
C14 0.0191(12) 0.0260(13) 0.0295(13) 0.0053(10) 0.0092(10) 0.0030(10)
C15 0.0176(11) 0.0246(13) 0.0384(14) 0.0035(11) 0.0110(11) -0.0015(10)
C16 0.0157(11) 0.0248(13) 0.0356(14) 0.0052(11) 0.0103(10) 0.0002(10)
C17 0.0202(12) 0.0219(13) 0.0446(16) 0.0051(11) 0.0133(12) 0.0016(10)
C18 0.0152(11) 0.0329(14) 0.0284(12) 0.0046(11) 0.0062(10) 0.0023(10)
C19 0.0208(12) 0.0308(15) 0.0364(14) 0.0059(12) 0.0131(11) -0.0001(11)
C20 0.0191(12) 0.0357(16) 0.0249(12) 0.0037(11) 0.0059(10) 0.0027(11)
C21 0.0206(12) 0.0347(15) 0.0273(12) 0.0063(11) 0.0106(10) 0.0018(11)
C22 0.0193(12) 0.0378(15) 0.0260(13) 0.0035(11) 0.0089(10) 0.0009(11)
C23 0.0189(11) 0.0326(15) 0.0288(13) 0.0051(11) 0.0108(10) 0.0021(10)
C24 0.0200(12) 0.0362(16) 0.0276(13) -0.0074(11) 0.0036(10) -0.0020(11)
C25 0.0207(12) 0.0321(14) 0.0309(13) 0.0020(11) 0.0117(11) -0.0003(10)

loop_
_atom_type_symbol
_atom_type_description
_atom_type_scat_dispersion_real
_atom_type_scat_dispersion_imag
_atom_type_scat_source
C C 0.0033 0.0016 'International Tables Vol C Tables 4.2.6.8 and 6.1.1.4'
H H 0.0000 0.0000 'International Tables Vol C Tables 4.2.6.8 and 6.1.1.4'
N N 0.0061 0.0033 'International Tables Vol C Tables 4.2.6.8 and 6.1.1.4'
O O 0.0106 0.0060 'International Tables Vol C Tables 4.2.6.8 and 6.1.1.4'
S S 0.1246 0.1234 'International Tables Vol C Tables 4.2.6.8 and 6.1.1.4'
La La -0.2871 2.4523 'International Tables Vol C Tables 4.2.6.8 and 6.1.1.4'

loop_
_geom_angle_atom_site_label_1
_geom_angle_atom_site_label_2
_geom_angle_atom_site_label_3
_geom_angle
_geom_angle_site_symmetry_1
_geom_angle_site_symmetry_3
O15 La O6 70.11(6) . .
O15 La O1 75.60(6) . .
O6 La O1 77.08(6) . .
O15 La O16 68.13(7) . .
O6 La O16 86.25(7) . .
O1 La O16 143.43(7) . .
O15 La O3 137.80(6) . .
O6 La O3 80.79(6) . .
O1 La O3 68.42(6) . .
O16 La O3 140.88(6) . .
O15 La O8 120.30(6) . .
O6 La O8 70.72(6) . .
O1 La O8 134.13(6) . .
O16 La O8 66.07(7) . .
O3 La O8 74.81(6) . .
O15 La O2 76.93(7) . 3_776
O6 La O2 144.10(6) . 3_776
O1 La O2 108.42(6) . 3_776
O16 La O2 68.23(7) . 3_776
O3 La O2 134.80(6) . 3_776
O8 La O2 116.90(6) . 3_776
O15 La O13 141.70(7) . .
O6 La O13 136.54(6) . .
O1 La O13 129.27(6) . .
O16 La O13 84.65(8) . .
O3 La O13 80.04(7) . .
O8 La O13 66.75(6) . .
O2 La O13 67.93(7) 3_776 .
O15 La O12 126.91(6) . .
O6 La O12 149.65(6) . .
O1 La O12 83.33(6) . .
O16 La O12 122.34(8) . .
O3 La O12 70.47(6) . .
O8 La O12 109.42(6) . .
O2 La O12 64.46(7) 3_776 .
O13 La O12 48.25(7) . .
O15 La O1 63.56(6) . 3_776
O6 La O1 122.62(6) . 3_776
O1 La O1 60.48(7) . 3_776
O16 La O1 105.10(6) . 3_776
O3 La O1 113.00(5) . 3_776
O8 La O1 164.64(6) . 3_776
O2 La O1 48.03(5) 3_776 3_776
O13 La O1 100.77(6) . 3_776
O12 La O1 63.61(6) . 3_776
O5 S1 O4 113.35(12) . .
O5 S1 O3 112.45(12) . .
O4 S1 O3 110.82(12) . .
O5 S1 C3 106.96(12) . .
O4 S1 C3 106.37(13) . .
O3 S1 C3 106.37(12) . .
C1 O1 La 148.51(16) . .
C1 O1 La 91.64(14) . 3_776
La O1 La 119.52(7) . 3_776
C1 O2 La 99.03(15) . 3_776
S1 O3 La 143.01(11) . .
C8 O6 La 160.60(18) . .
C14 O8 La 157.48(18) . .
N13 O12 La 94.87(16) . .
N13 O13 La 97.58(16) . .
La O15 H15A 134.3 . .
La O15 H15B 129.0 . .
H15A O15 H15B 96.7 . .
La O16 H16A 133.7 . .
La O16 H16B 115.4 . .
H16A O16 H16B 106.9 . .
H17A O17 H17B 106.4 . .
H18A O18 H18B 114.6 . .
C8 N1 C25 123.6(2) . 3_676
C8 N1 C9 111.8(2) . .
C25 N1 C9 123.1(2) 3_676 .
C8 N2 C12 123.8(2) . .
C8 N2 C10 112.4(2) . .
C12 N2 C10 123.7(2) . .
C11 N3 C10 113.2(2) . .
C11 N3 C13 122.5(2) . .
C10 N3 C13 124.1(2) . .
C11 N4 C24 122.3(2) . 3_676
C11 N4 C9 112.1(2) . .
C24 N4 C9 124.6(2) 3_676 .
C14 N5 C12 122.5(2) . .
C14 N5 C15 112.4(2) . .
C12 N5 C15 124.5(2) . .
C14 N6 C18 122.2(2) . .
C14 N6 C16 111.9(2) . .
C18 N6 C16 122.2(2) . .
C17 N7 C19 123.1(2) . .
C17 N7 C16 111.6(2) . .
C19 N7 C16 124.2(2) . .
C17 N8 C13 121.4(2) . .
C17 N8 C15 111.5(2) . .
C13 N8 C15 124.6(2) . .
C20 N9 C18 120.9(2) . .
C20 N9 C21 111.6(2) . .
C18 N9 C21 122.2(2) . .
C20 N10 C24 123.8(2) . .
C20 N10 C22 111.3(2) . .
C24 N10 C22 124.9(2) . .
C23 N11 C25 121.0(2) . .
C23 N11 C22 111.3(2) . .
C25 N11 C22 123.3(2) . .
C23 N12 C21 112.4(2) . .
C23 N12 C19 122.8(2) . .
C21 N12 C19 124.7(2) . .
O14 N13 O12 122.0(3) . .
O14 N13 O13 119.9(3) . .
O12 N13 O13 118.1(2) . .
O2 C1 O1 121.3(2) . .
O2 C1 C2 118.5(2) . .
O1 C1 C2 120.2(2) . .
C7 C2 C3 119.3(3) . .
C7 C2 C1 117.6(2) . .
C3 C2 C1 123.1(2) . .
C4 C3 C2 119.5(3) . .
C4 C3 S1 119.4(2) . .
C2 C3 S1 121.0(2) . .
C5 C4 C3 121.0(3) . .
C5 C4 H4 119.5 . .
C3 C4 H4 119.5 . .
C4 C5 C6 119.6(3) . .
C4 C5 H5 120.2 . .
C6 C5 H5 120.2 . .
C5 C6 C7 120.3(3) . .
C5 C6 H6 119.8 . .
C7 C6 H6 119.8 . .
C6 C7 C2 120.2(3) . .
C6 C7 H7 119.9 . .
C2 C7 H7 119.9 . .
O6 C8 N1 125.0(2) . .
O6 C8 N2 125.5(2) . .
N1 C8 N2 109.5(2) . .
N4 C9 N1 115.0(2) . .
N4 C9 C10 103.7(2) . .
N1 C9 C10 102.8(2) . .
N4 C9 H9 111.6 . .
N1 C9 H9 111.6 . .
C10 C9 H9 111.6 . .
N3 C10 N2 115.6(2) . .
N3 C10 C9 103.1(2) . .
N2 C10 C9 103.3(2) . .
N3 C10 H10 111.4 . .
N2 C10 H10 111.4 . .
C9 C10 H10 111.4 . .
O7 C11 N3 126.8(3) . .
O7 C11 N4 125.4(3) . .
N3 C11 N4 107.8(2) . .
N5 C12 N2 114.6(2) . .
N5 C12 H12A 108.6 . .
N2 C12 H12A 108.6 . .
N5 C12 H12B 108.6 . .
N2 C12 H12B 108.6 . .
H12A C12 H12B 107.6 . .
N8 C13 N3 113.0(2) . .
N8 C13 H13A 109.0 . .
N3 C13 H13A 109.0 . .
N8 C13 H13B 109.0 . .
N3 C13 H13B 109.0 . .
H13A C13 H13B 107.8 . .
O8 C14 N6 125.9(3) . .
O8 C14 N5 125.4(2) . .
N6 C14 N5 108.6(2) . .
N8 C15 N5 115.3(2) . .
N8 C15 C16 103.5(2) . .
N5 C15 C16 102.6(2) . .
N8 C15 H15 111.6 . .
N5 C15 H15 111.6 . .
C16 C15 H15 111.6 . .
N7 C16 N6 113.9(2) . .
N7 C16 C15 103.2(2) . .
N6 C16 C15 103.4(2) . .
N7 C16 H16 111.9 . .
N6 C16 H16 111.9 . .
C15 C16 H16 111.9 . .
O9 C17 N8 126.6(3) . .
O9 C17 N7 124.6(3) . .
N8 C17 N7 108.8(2) . .
N9 C18 N6 112.7(2) . .
N9 C18 H18C 109.1 . .
N6 C18 H18C 109.1 . .
N9 C18 H18D 109.1 . .
N6 C18 H18D 109.1 . .
H18C C18 H18D 107.8 . .
N7 C19 N12 114.0(2) . .
N7 C19 H19A 108.7 . .
N12 C19 H19A 108.7 . .
N7 C19 H19B 108.7 . .
N12 C19 H19B 108.8 . .
H19A C19 H19B 107.6 . .
O10 C20 N9 126.3(3) . .
O10 C20 N10 124.8(3) . .
N9 C20 N10 108.8(2) . .
N12 C21 N9 114.7(2) . .
N12 C21 C22 103.2(2) . .
N9 C21 C22 102.7(2) . .
N12 C21 H21 111.9 . .
N9 C21 H21 111.9 . .
C22 C21 H21 111.9 . .
N10 C22 N11 114.7(2) . .
N10 C22 C21 103.9(2) . .
N11 C22 C21 103.4(2) . .
N10 C22 H22 111.4 . .
N11 C22 H22 111.4 . .
C21 C22 H22 111.4 . .
O11 C23 N12 124.7(3) . .
O11 C23 N11 126.9(3) . .
N12 C23 N11 108.4(2) . .
N10 C24 N4 114.7(2) . 3_676
N10 C24 H24A 108.6 . .
N4 C24 H24A 108.6 3_676 .
N10 C24 H24B 108.6 . .
N4 C24 H24B 108.6 3_676 .
H24A C24 H24B 107.6 . .
N1 C25 N11 113.6(2) 3_676 .
N1 C25 H25A 108.8 3_676 .
N11 C25 H25A 108.8 . .
N1 C25 H25B 108.8 3_676 .
N11 C25 H25B 108.8 . .
H25A C25 H25B 107.7 . .

loop_
_geom_bond_atom_site_label_1
_geom_bond_atom_site_label_2
_geom_bond_distance
_geom_bond_site_symmetry_2
La O15 2.4909(19) .
La O6 2.5224(18) .
La O1 2.5398(17) .
La O16 2.555(2) .
La O3 2.5657(18) .
La O8 2.6038(17) .
La O2 2.6236(19) 3_776
La O13 2.626(2) .
La O12 2.690(2) .
La O1 2.7713(18) 3_776
S1 O5 1.4489(19) .
S1 O4 1.451(2) .
S1 O3 1.4652(19) .
S1 C3 1.781(3) .
O1 C1 1.269(3) .
O1 La 2.7712(18) 3_776
O2 C1 1.255(3) .
O2 La 2.6235(19) 3_776
O6 C8 1.232(3) .
O7 C11 1.213(3) .
O8 C14 1.240(3) .
O9 C17 1.229(3) .
O10 C20 1.228(3) .
O11 C23 1.222(3) .
O12 N13 1.261(3) .
O13 N13 1.274(3) .
O14 N13 1.251(3) .
O15 H15A 0.7961 .
O15 H15B 0.9145 .
O16 H16A 0.8954 .
O16 H16B 0.7896 .
O17 H17A 0.9575 .
O17 H17B 0.8370 .
O18 H18A 0.8203 .
O18 H18B 0.8905 .
N1 C8 1.352(3) .
N1 C25 1.438(4) 3_676
N1 C9 1.476(3) .
N2 C8 1.358(3) .
N2 C12 1.449(3) .
N2 C10 1.455(3) .
N3 C11 1.365(4) .
N3 C10 1.437(3) .
N3 C13 1.451(4) .
N4 C11 1.380(4) .
N4 C24 1.442(4) 3_676
N4 C9 1.441(3) .
N5 C14 1.372(4) .
N5 C12 1.434(3) .
N5 C15 1.458(3) .
N6 C14 1.363(3) .
N6 C18 1.448(3) .
N6 C16 1.460(3) .
N7 C17 1.383(4) .
N7 C19 1.429(3) .
N7 C16 1.449(3) .
N8 C17 1.361(3) .
N8 C13 1.440(4) .
N8 C15 1.451(3) .
N9 C20 1.356(4) .
N9 C18 1.447(3) .
N9 C21 1.468(3) .
N10 C20 1.383(4) .
N10 C24 1.436(4) .
N10 C22 1.448(4) .
N11 C23 1.375(4) .
N11 C25 1.451(4) .
N11 C22 1.460(3) .
N12 C23 1.365(3) .
N12 C21 1.445(4) .
N12 C19 1.452(4) .
C1 C2 1.498(4) .
C2 C7 1.397(4) .
C2 C3 1.398(4) .
C3 C4 1.396(4) .
C4 C5 1.377(5) .
C4 H4 0.9300 .
C5 C6 1.385(5) .
C5 H5 0.9300 .
C6 C7 1.392(4) .
C6 H6 0.9300 .
C7 H7 0.9300 .
C9 C10 1.550(4) .
C9 H9 0.9800 .
C10 H10 0.9800 .
C12 H12A 0.9700 .
C12 H12B 0.9700 .
C13 H13A 0.9700 .
C13 H13B 0.9700 .
C15 C16 1.551(4) .
C15 H15 0.9800 .
C16 H16 0.9800 .
C18 H18C 0.9700 .
C18 H18D 0.9700 .
C19 H19A 0.9700 .
C19 H19B 0.9700 .
C21 C22 1.537(4) .
C21 H21 0.9800 .
C22 H22 0.9800 .
C24 N4 1.442(4) 3_676
C24 H24A 0.9700 .
C24 H24B 0.9700 .
C25 N1 1.438(4) 3_676
C25 H25A 0.9700 .
C25 H25B 0.9700 .

loop_
_geom_hbond_atom_site_label_D
_geom_hbond_atom_site_label_H
_geom_hbond_atom_site_label_A
_geom_hbond_distance_DH
_geom_hbond_distance_HA
_geom_hbond_distance_DA
_geom_hbond_angle_DHA
_geom_hbond_site_symmetry_A
O15 H15A O5 0.80 2.10 2.843(3) 155.4 3_776
O15 H15B O11 0.91 1.76 2.665(3) 167.8 3_676
O16 H16A O10 0.90 1.87 2.754(3) 170.4 .
O16 H16B O17 0.79 2.01 2.794(3) 171.5 .
O17 H17A O5 0.96 2.09 2.992(3) 156.3 3_776
O17 H17B O9 0.84 2.11 2.876(3) 152.9 3_676
O18 H18A O9 0.82 2.10 2.873(4) 156.3 .
O18 H18B O22 0.89 1.97 2.832(8) 162.8 .
O18 H18B O23 0.89 2.03 2.738(8) 135.6 .
